data_1512365
loop_
_publ_author_name
'Cordes, Jens'
'Murray, Philip R. D.'
'White, Andrew J. P.'
'Barrett, Anthony G. M.'

_publ_section_title
;
 1,7-Diazaspiro[5.5]undecane - A Neglected Heterocycle.
;
_journal_issue 19
_journal_name_full 'Organic letters'
_journal_page_first 4992
_journal_page_last 4995
_journal_paper_doi 10.1021/ol402301g
_journal_volume 15
_journal_year 2013
_chemical_formula_moiety 'C45 H48 Cl2 N2 P2 Ru, C H2 Cl2, 0.08(C6 H14)'
_chemical_formula_sum 'C46.5 H51.17 Cl4 N2 P2 Ru'
_chemical_formula_weight 942.87
_chemical_name_systematic
; 
 ? 
;
_space_group_IT_number 148
_symmetry_cell_setting rhombohedral
_symmetry_space_group_name_Hall '-R 3'
_symmetry_space_group_name_H-M 'R -3 :H'
_atom_sites_solution_hydrogens geom
_atom_sites_solution_primary direct
_atom_sites_solution_secondary difmap
_audit_creation_method SHELXL-97
_cell_angle_alpha 90.00
_cell_angle_beta 90.00
_cell_angle_gamma 120.00
_cell_formula_units_Z 18
_cell_length_a 45.3610(7)
_cell_length_b 45.3610(7)
_cell_length_c 11.08652(17)
_cell_measurement_reflns_used 23612
_cell_measurement_temperature 173
_cell_measurement_theta_max 28.6060
_cell_measurement_theta_min 3.2840
_cell_volume 19755.6(5)
_computing_cell_refinement 'CrysAlis RED, Oxford Diffraction Ltd'
_computing_data_collection 'CrysAlis CCD, Oxford Diffraction Ltd'
_computing_data_reduction 'CrysAlis RED, Oxford Diffraction Ltd'
_computing_molecular_graphics 'Bruker SHELXTL'
_computing_publication_material 'Bruker SHELXTL'
_computing_structure_refinement 'SHELXL-97 (Sheldrick, 1997)'
_computing_structure_solution 'SHELXS-97 (Sheldrick, 1990)'
_diffrn_ambient_temperature 173
_diffrn_detector_area_resol_mean 15.9825
_diffrn_measured_fraction_theta_full 0.981
_diffrn_measured_fraction_theta_max 0.917
_diffrn_measurement_device_type 'OD Xcalibur 3'
_diffrn_measurement_method 'omega scans'
_diffrn_radiation_monochromator graphite
_diffrn_radiation_source 'Enhance (Mo) X-ray Source'
_diffrn_radiation_type MoK\a
_diffrn_radiation_wavelength 0.71073
_diffrn_reflns_av_R_equivalents 0.0207
_diffrn_reflns_av_sigmaI/netI 0.0187
_diffrn_reflns_limit_h_max 57
_diffrn_reflns_limit_h_min -59
_diffrn_reflns_limit_k_max 60
_diffrn_reflns_limit_k_min -39
_diffrn_reflns_limit_l_max 14
_diffrn_reflns_limit_l_min -14
_diffrn_reflns_number 44653
_diffrn_reflns_theta_full 27.50
_diffrn_reflns_theta_max 28.49
_diffrn_reflns_theta_min 3.11
_exptl_absorpt_coefficient_mu 0.709
_exptl_absorpt_correction_T_max 0.916
_exptl_absorpt_correction_T_min 0.851
_exptl_absorpt_correction_type analytical
_exptl_absorpt_process_details
; 
CrysAlisPro, Agilent Technologies, 
Version 1.171.36.28 (release 01-02-2013 CrysAlis171 .NET) 
(compiled Feb  1 2013,16:14:44) 
Analytical numeric absorption correction using a multifaceted crystal 
model based on expressions derived by R.C. Clark & J.S. Reid. 
(Clark, R. C. & Reid, J. S. (1995). Acta Cryst. A51, 887-897) 
;
_exptl_crystal_colour 'Dark red'
_exptl_crystal_density_diffrn 1.427
_exptl_crystal_density_method 'not measured'
_exptl_crystal_description needles
_exptl_crystal_F_000 8751
_exptl_crystal_size_max 0.43
_exptl_crystal_size_mid 0.17
_exptl_crystal_size_min 0.14
_platon_squeeze_details
;
SQUEEZE suggested 85 e/cell = 4.7 e/asu
The solvents used were dcm (CH2Cl2, 42e) and n-hexane (C6H14, 50e).
The unidentified solvent before the use of SQUEEZE most resembled hexane
1/12hexane = 4.2e, so this was used as the solvent present.
 
So, the atom list is low by 1/12(C6 H14) = C0.5 H1.17, and the UNIT
is low by C9 H21, i.e. C828 H900 N36 P36 Cl72 Ru18
;
_refine_diff_density_max 1.143
_refine_diff_density_min -0.545
_refine_diff_density_rms 0.064
_refine_ls_extinction_method none
_refine_ls_goodness_of_fit_ref 1.062
_refine_ls_hydrogen_treatment mixed
_refine_ls_matrix_type full
_refine_ls_number_parameters 531
_refine_ls_number_reflns 10197
_refine_ls_number_restraints 52
_refine_ls_restrained_S_all 1.076
_refine_ls_R_factor_all 0.0374
_refine_ls_R_factor_gt 0.0308
_refine_ls_shift/su_max 0.002
_refine_ls_shift/su_mean 0.000
_refine_ls_structure_factor_coef Fsqd
_refine_ls_weighting_details 'calc w=1/[\s^2^(Fo^2^)+(0.0378P)^2^+45.9382P] where P=(Fo^2^+2Fc^2^)/3'
_refine_ls_weighting_scheme calc
_refine_ls_wR_factor_gt 0.0774
_refine_ls_wR_factor_ref 0.0809
_reflns_number_gt 8906
_reflns_number_total 10197
_reflns_threshold_expression >2sigma(I)
_cod_data_source_file ol402301g_si_001.cif
_cod_data_source_block 30
_cod_depositor_comments
;
The following automatic conversions were performed:

'_symmetry_cell_setting' value 'Rhombohedral' changed to
'rhombohedral' according to
/home/saulius/struct/CIF-dictionaries/cif_core.dic dictionary named
'cif_core.dic' version 2.4.2 from 2011-04-26.

Automatic conversion script
Id: cif_fix_values 1891 2012-01-12 08:04:46Z andrius 
;
_cod_original_cell_volume 19755.6(8)
_cod_original_sg_symbol_H-M R-3
_cod_original_formula_sum 'C46.50 H51.17 Cl4 N2 P2 Ru'
_cod_database_code 1512365

loop_
_symmetry_equiv_pos_as_xyz
'x, y, z'
'-y, x-y, z'
'-x+y, -x, z'
'x+2/3, y+1/3, z+1/3'
'-y+2/3, x-y+1/3, z+1/3'
'-x+y+2/3, -x+1/3, z+1/3'
'x+1/3, y+2/3, z+2/3'
'-y+1/3, x-y+2/3, z+2/3'
'-x+y+1/3, -x+2/3, z+2/3'
'-x, -y, -z'
'y, -x+y, -z'
'x-y, x, -z'
'-x+2/3, -y+1/3, -z+1/3'
'y+2/3, -x+y+1/3, -z+1/3'
'x-y+2/3, x+1/3, -z+1/3'
'-x+1/3, -y+2/3, -z+2/3'
'y+1/3, -x+y+2/3, -z+2/3'
'x-y+1/3, x+2/3, -z+2/3'

loop_
_atom_site_label
_atom_site_type_symbol
_atom_site_fract_x
_atom_site_fract_y
_atom_site_fract_z
_atom_site_U_iso_or_equiv
_atom_site_adp_type
_atom_site_occupancy
_atom_site_symmetry_multiplicity
_atom_site_calc_flag
_atom_site_refinement_flags
_atom_site_disorder_assembly
_atom_site_disorder_group
Ru Ru 0.499018(4) 0.128202(4) 0.091038(13) 0.01943(5) Uani 1 1 d . . .
Cl1 Cl 0.481947(13) 0.134930(12) -0.10868(4) 0.02647(10) Uani 1 1 d . . .
Cl2 Cl 0.523509(13) 0.130079(13) 0.28672(4) 0.02777(11) Uani 1 1 d . . .
P1 P 0.444191(12) 0.113463(12) 0.14896(4) 0.02066(10) Uani 1 1 d . . .
P2 P 0.494742(12) 0.075025(12) 0.06485(4) 0.01926(10) Uani 1 1 d . . .
N1 N 0.55196(4) 0.15847(4) 0.03087(16) 0.0280(4) Uani 1 1 d D . .
H1 H 0.5641(6) 0.1546(7) 0.0867(17) 0.043(7) Uiso 1 1 d D . .
C2 C 0.56390(6) 0.15570(6) -0.0912(2) 0.0342(5) Uani 1 1 d . . .
H2A H 0.5469 0.1535 -0.1520 0.041 Uiso 1 1 calc R . .
H2B H 0.5658 0.1349 -0.0952 0.041 Uiso 1 1 calc R . .
C3 C 0.59819(6) 0.18662(7) -0.1211(3) 0.0471(6) Uani 1 1 d . . .
H3A H 0.6053 0.1839 -0.2028 0.056 Uiso 1 1 calc R . .
H3B H 0.6155 0.1881 -0.0629 0.056 Uiso 1 1 calc R . .
C4 C 0.59654(7) 0.21952(7) -0.1163(3) 0.0530(7) Uani 1 1 d . . .
H4A H 0.6162 0.2370 -0.0700 0.064 Uiso 1 1 calc R . .
H4B H 0.5980 0.2283 -0.1992 0.064 Uiso 1 1 calc R . .
C5 C 0.56352(7) 0.21345(6) -0.0572(2) 0.0420(6) Uani 1 1 d . . .
H5A H 0.5655 0.2357 -0.0378 0.050 Uiso 1 1 calc R . .
H5B H 0.5445 0.2016 -0.1152 0.050 Uiso 1 1 calc R . .
C6 C 0.55520(5) 0.19231(5) 0.0580(2) 0.0327(5) Uani 1 1 d . . .
C7 C 0.58154(6) 0.21041(6) 0.1576(2) 0.0421(6) Uani 1 1 d . . .
H7A H 0.5760 0.1948 0.2271 0.051 Uiso 1 1 calc R . .
H7B H 0.6043 0.2160 0.1273 0.051 Uiso 1 1 calc R . .
C8 C 0.58284(8) 0.24310(7) 0.2000(3) 0.0578(8) Uani 1 1 d . . .
H8A H 0.5960 0.2615 0.1412 0.069 Uiso 1 1 calc R . .
H8B H 0.5947 0.2501 0.2787 0.069 Uiso 1 1 calc R . .
C9 C 0.54703(8) 0.23811(7) 0.2127(3) 0.0574(8) Uani 1 1 d . . .
H9A H 0.5458 0.2493 0.2876 0.069 Uiso 1 1 calc R . .
H9B H 0.5424 0.2490 0.1437 0.069 Uiso 1 1 calc R . .
C10 C 0.52022(7) 0.20057(6) 0.2166(2) 0.0403(5) Uani 1 1 d . . .
H10A H 0.5247 0.1897 0.2862 0.048 Uiso 1 1 calc R . .
H10B H 0.4975 0.1982 0.2280 0.048 Uiso 1 1 calc R . .
N11 N 0.52037(5) 0.18302(4) 0.10369(17) 0.0298(4) Uani 1 1 d D . .
H11 H 0.5090(6) 0.1877(7) 0.0472(17) 0.042(7) Uiso 1 1 d D . .
C12 C 0.43686(5) 0.15023(5) 0.15080(18) 0.0246(4) Uani 1 1 d . . .
C13 C 0.44621(6) 0.17201(5) 0.05118(19) 0.0295(4) Uani 1 1 d . . .
H13A H 0.4561 0.1677 -0.0172 0.035 Uiso 1 1 calc R . .
C14 C 0.44120(7) 0.19991(6) 0.0509(2) 0.0368(5) Uani 1 1 d . . .
H14A H 0.4480 0.2146 -0.0170 0.044 Uiso 1 1 calc R . .
C15 C 0.42637(7) 0.20631(6) 0.1488(2) 0.0400(6) Uani 1 1 d . . .
H15A H 0.4231 0.2255 0.1488 0.048 Uiso 1 1 calc R . .
C16 C 0.41629(6) 0.18454(6) 0.2467(2) 0.0369(5) Uani 1 1 d . . .
H16A H 0.4057 0.1886 0.3137 0.044 Uiso 1 1 calc R . .
C17 C 0.42147(6) 0.15686(6) 0.24803(19) 0.0294(4) Uani 1 1 d . . .
H17A H 0.4144 0.1422 0.3162 0.035 Uiso 1 1 calc R . .
C18 C 0.42717(5) 0.09517(5) 0.29867(18) 0.0260(4) Uani 1 1 d . . .
C19 C 0.44773(6) 0.10947(6) 0.40003(19) 0.0308(4) Uani 1 1 d . . .
H19A H 0.4697 0.1289 0.3910 0.037 Uiso 1 1 calc R . .
C20 C 0.43641(7) 0.09571(7) 0.5138(2) 0.0376(5) Uani 1 1 d . . .
H20A H 0.4507 0.1056 0.5820 0.045 Uiso 1 1 calc R . .
C21 C 0.40439(8) 0.06767(7) 0.5282(2) 0.0473(6) Uani 1 1 d . . .
H21A H 0.3967 0.0581 0.6059 0.057 Uiso 1 1 calc R . .
C22 C 0.38381(7) 0.05370(7) 0.4296(2) 0.0517(7) Uani 1 1 d . . .
H22A H 0.3617 0.0345 0.4395 0.062 Uiso 1 1 calc R . .
C23 C 0.39489(6) 0.06732(6) 0.3148(2) 0.0375(5) Uani 1 1 d . . .
H23A H 0.3803 0.0575 0.2474 0.045 Uiso 1 1 calc R . .
C24 C 0.40962(5) 0.08404(5) 0.04882(17) 0.0234(4) Uani 1 1 d . . .
C25 C 0.40518(5) 0.05166(5) 0.03129(19) 0.0279(4) Uani 1 1 d . . .
H25A H 0.4193 0.0452 0.0734 0.033 Uiso 1 1 calc R . .
C26 C 0.38052(6) 0.02871(6) -0.0462(2) 0.0351(5) Uani 1 1 d . . .
H26A H 0.3779 0.0068 -0.0577 0.042 Uiso 1 1 calc R . .
C27 C 0.35965(6) 0.03781(7) -0.1070(2) 0.0426(6) Uani 1 1 d . . .
H27A H 0.3429 0.0222 -0.1612 0.051 Uiso 1 1 calc R . .
C28 C 0.36326(7) 0.06947(7) -0.0889(3) 0.0493(7) Uani 1 1 d . . .
H28A H 0.3488 0.0757 -0.1302 0.059 Uiso 1 1 calc R . .
C29 C 0.38791(6) 0.09241(6) -0.0103(2) 0.0382(5) Uani 1 1 d . . .
H29A H 0.3899 0.1140 0.0030 0.046 Uiso 1 1 calc R . .
C30 C 0.48385(5) 0.04557(5) 0.19350(16) 0.0209(4) Uani 1 1 d . . .
C31 C 0.46341(6) 0.04585(6) 0.28533(18) 0.0292(4) Uani 1 1 d . . .
H31A H 0.4553 0.0615 0.2820 0.035 Uiso 1 1 calc R . .
C32 C 0.45450(6) 0.02366(6) 0.3823(2) 0.0364(5) Uani 1 1 d . . .
H32A H 0.4400 0.0239 0.4437 0.044 Uiso 1 1 calc R . .
C33 C 0.46661(6) 0.00108(6) 0.38985(19) 0.0332(5) Uani 1 1 d . . .
H33A H 0.4607 -0.0140 0.4565 0.040 Uiso 1 1 calc R . .
C34 C 0.48724(6) 0.00075(5) 0.29980(19) 0.0308(4) Uani 1 1 d . . .
H34A H 0.4957 -0.0146 0.3045 0.037 Uiso 1 1 calc R . .
C35 C 0.49584(5) 0.02271(5) 0.20175(18) 0.0272(4) Uani 1 1 d . . .
H35A H 0.5100 0.0221 0.1399 0.033 Uiso 1 1 calc R . .
C36 C 0.46943(5) 0.04601(5) -0.05842(17) 0.0229(4) Uani 1 1 d . . .
C37 C 0.44858(5) 0.01107(5) -0.04404(19) 0.0277(4) Uani 1 1 d . . .
H37A H 0.4466 0.0010 0.0330 0.033 Uiso 1 1 calc R . .
C38 C 0.43060(6) -0.00936(6) -0.1419(2) 0.0349(5) Uani 1 1 d . . .
H38A H 0.4163 -0.0332 -0.1310 0.042 Uiso 1 1 calc R . .
C39 C 0.43346(7) 0.00480(7) -0.2544(2) 0.0400(6) Uani 1 1 d . . .
H39A H 0.4211 -0.0092 -0.3208 0.048 Uiso 1 1 calc R . .
C40 C 0.45439(7) 0.03947(7) -0.2702(2) 0.0389(5) Uani 1 1 d . . .
H40A H 0.4566 0.0492 -0.3478 0.047 Uiso 1 1 calc R . .
C41 C 0.47223(6) 0.06009(6) -0.17326(19) 0.0320(5) Uani 1 1 d . . .
H41A H 0.4864 0.0839 -0.1848 0.038 Uiso 1 1 calc R . .
C42 C 0.53708(5) 0.08052(5) 0.02893(17) 0.0233(4) Uani 1 1 d . . .
C43 C 0.54323(6) 0.06690(6) -0.07447(19) 0.0297(4) Uani 1 1 d . . .
H43A H 0.5250 0.0533 -0.1277 0.036 Uiso 1 1 calc R . .
C44 C 0.57580(6) 0.07302(7) -0.1003(2) 0.0384(5) Uani 1 1 d . . .
H44A H 0.5796 0.0634 -0.1706 0.046 Uiso 1 1 calc R . .
C45 C 0.60257(6) 0.09283(7) -0.0248(2) 0.0417(6) Uani 1 1 d . . .
H45A H 0.6250 0.0978 -0.0447 0.050 Uiso 1 1 calc R . .
C46 C 0.59669(6) 0.10551(7) 0.0804(2) 0.0378(5) Uani 1 1 d . . .
H46A H 0.6150 0.1186 0.1340 0.045 Uiso 1 1 calc R . .
C47 C 0.56412(5) 0.09924(6) 0.10795(19) 0.0293(4) Uani 1 1 d . . .
H47A H 0.5602 0.1077 0.1810 0.035 Uiso 1 1 calc R . .
C50 C 0.55539(12) 0.18554(14) 0.5384(4) 0.0562(12) Uani 0.672(4) 1 d PDU A 1
H50A H 0.5477 0.1765 0.4560 0.067 Uiso 0.672(4) 1 calc PR A 1
H50B H 0.5715 0.1783 0.5657 0.067 Uiso 0.672(4) 1 calc PR A 1
Cl3 Cl 0.57645(11) 0.23121(10) 0.5356(4) 0.0727(8) Uani 0.672(4) 1 d PDU A 1
Cl4 Cl 0.52135(4) 0.16948(8) 0.63262(14) 0.0749(6) Uani 0.672(4) 1 d PDU A 1
C50' C 0.5494(4) 0.1975(5) 0.5076(19) 0.078(5) Uiso 0.199(3) 1 d PDU B 2
H50C H 0.5449 0.1998 0.4218 0.094 Uiso 0.199(3) 1 calc PR B 2
H50D H 0.5569 0.1804 0.5120 0.094 Uiso 0.199(3) 1 calc PR B 2
Cl3' Cl 0.5820(3) 0.2357(3) 0.5562(17) 0.080(4) Uiso 0.199(3) 1 d PDU B 2
Cl4' Cl 0.51391(16) 0.18293(18) 0.5821(7) 0.095(2) Uiso 0.199(3) 1 d PD B 2
C50" C 0.5590(6) 0.1837(6) 0.583(4) 0.098(9) Uiso 0.129(4) 1 d PDU C 3
H50E H 0.5658 0.1751 0.5124 0.118 Uiso 0.129(4) 1 calc PR C 3
H50F H 0.5750 0.1877 0.6498 0.118 Uiso 0.129(4) 1 calc PR C 3
Cl3" Cl 0.5597(5) 0.2212(4) 0.5462(15) 0.124(5) Uiso 0.129(4) 1 d PDU C 3
Cl4" Cl 0.5187(2) 0.1551(2) 0.6252(8) 0.054(2) Uiso 0.129(4) 1 d PDU C 3

loop_
_atom_site_aniso_label
_atom_site_aniso_U_11
_atom_site_aniso_U_22
_atom_site_aniso_U_33
_atom_site_aniso_U_23
_atom_site_aniso_U_13
_atom_site_aniso_U_12
Ru 0.02027(8) 0.01919(8) 0.02041(8) 0.00104(5) -0.00049(5) 0.01106(6)
Cl1 0.0308(2) 0.0299(2) 0.0235(2) 0.00250(18) -0.00119(18) 0.0188(2)
Cl2 0.0319(2) 0.0323(3) 0.0236(2) -0.00174(18) -0.00441(18) 0.0194(2)
P1 0.0223(2) 0.0214(2) 0.0215(2) -0.00002(18) 0.00025(18) 0.0134(2)
P2 0.0212(2) 0.0209(2) 0.0183(2) 0.00099(17) 0.00077(17) 0.01250(19)
N1 0.0229(8) 0.0281(9) 0.0319(9) 0.0068(7) 0.0006(7) 0.0120(7)
C2 0.0292(11) 0.0360(12) 0.0368(12) 0.0116(9) 0.0098(9) 0.0158(10)
C3 0.0291(12) 0.0515(16) 0.0515(15) 0.0219(12) 0.0103(11) 0.0134(11)
C4 0.0403(14) 0.0424(15) 0.0548(16) 0.0207(12) 0.0048(12) 0.0045(12)
C5 0.0442(14) 0.0263(11) 0.0482(14) 0.0112(10) -0.0044(11) 0.0122(10)
C6 0.0265(10) 0.0242(10) 0.0411(12) 0.0049(9) -0.0045(9) 0.0078(9)
C7 0.0324(12) 0.0324(12) 0.0483(14) 0.0003(10) -0.0086(10) 0.0063(10)
C8 0.0537(17) 0.0313(13) 0.0661(19) -0.0079(13) -0.0156(14) 0.0044(12)
C9 0.071(2) 0.0277(13) 0.0717(19) -0.0164(13) -0.0218(16) 0.0232(13)
C10 0.0443(14) 0.0303(12) 0.0492(14) -0.0132(10) -0.0119(11) 0.0207(11)
N11 0.0308(9) 0.0218(8) 0.0384(10) -0.0025(7) -0.0073(8) 0.0144(7)
C12 0.0255(10) 0.0249(10) 0.0279(9) -0.0048(8) -0.0043(8) 0.0159(8)
C13 0.0354(11) 0.0298(11) 0.0296(10) -0.0023(8) -0.0033(9) 0.0212(9)
C14 0.0504(14) 0.0333(12) 0.0352(11) 0.0004(9) -0.0056(10) 0.0274(11)
C15 0.0567(15) 0.0372(12) 0.0425(13) -0.0121(10) -0.0152(11) 0.0359(12)
C16 0.0461(13) 0.0471(14) 0.0332(11) -0.0141(10) -0.0085(10) 0.0350(12)
C17 0.0337(11) 0.0342(11) 0.0268(10) -0.0056(8) -0.0032(8) 0.0219(10)
C18 0.0315(10) 0.0296(10) 0.0272(10) 0.0036(8) 0.0068(8) 0.0229(9)
C19 0.0374(12) 0.0363(11) 0.0273(10) 0.0017(9) 0.0043(9) 0.0247(10)
C20 0.0532(15) 0.0520(14) 0.0257(10) 0.0037(10) 0.0052(10) 0.0398(13)
C21 0.0643(18) 0.0581(16) 0.0320(12) 0.0153(11) 0.0205(12) 0.0399(15)
C22 0.0486(15) 0.0515(16) 0.0448(14) 0.0113(12) 0.0247(12) 0.0174(13)
C23 0.0337(12) 0.0414(13) 0.0356(12) 0.0030(10) 0.0088(9) 0.0174(10)
C24 0.0209(9) 0.0245(9) 0.0256(9) -0.0002(7) 0.0008(7) 0.0118(8)
C25 0.0251(10) 0.0291(10) 0.0346(10) -0.0026(8) -0.0008(8) 0.0173(9)
C26 0.0281(11) 0.0289(11) 0.0480(13) -0.0094(10) -0.0009(10) 0.0140(9)
C27 0.0325(12) 0.0396(13) 0.0524(15) -0.0142(11) -0.0154(11) 0.0155(11)
C28 0.0453(15) 0.0420(14) 0.0655(17) -0.0098(12) -0.0282(13) 0.0256(12)
C29 0.0379(12) 0.0293(11) 0.0513(14) -0.0049(10) -0.0147(11) 0.0198(10)
C30 0.0218(9) 0.0203(9) 0.0212(8) 0.0010(7) -0.0014(7) 0.0109(7)
C31 0.0371(11) 0.0329(11) 0.0279(10) 0.0038(8) 0.0043(9) 0.0251(10)
C32 0.0458(13) 0.0445(13) 0.0268(10) 0.0096(9) 0.0113(9) 0.0286(11)
C33 0.0431(13) 0.0336(11) 0.0240(10) 0.0083(8) 0.0004(9) 0.0201(10)
C34 0.0395(12) 0.0287(11) 0.0322(11) 0.0030(8) -0.0025(9) 0.0231(10)
C35 0.0325(11) 0.0295(10) 0.0269(10) 0.0020(8) 0.0034(8) 0.0210(9)
C36 0.0259(9) 0.0272(10) 0.0224(9) -0.0036(7) -0.0024(7) 0.0183(8)
C37 0.0266(10) 0.0287(10) 0.0301(10) -0.0027(8) -0.0027(8) 0.0156(9)
C38 0.0340(12) 0.0304(11) 0.0417(12) -0.0105(9) -0.0070(10) 0.0172(10)
C39 0.0475(14) 0.0458(14) 0.0361(12) -0.0183(10) -0.0172(10) 0.0304(12)
C40 0.0587(15) 0.0467(14) 0.0261(10) -0.0055(10) -0.0102(10) 0.0375(13)
C41 0.0459(13) 0.0321(11) 0.0253(10) -0.0015(8) -0.0035(9) 0.0250(10)
C42 0.0254(9) 0.0246(9) 0.0254(9) 0.0053(7) 0.0043(7) 0.0164(8)
C43 0.0321(11) 0.0331(11) 0.0302(10) 0.0038(8) 0.0059(8) 0.0210(9)
C44 0.0437(13) 0.0501(14) 0.0336(11) 0.0093(10) 0.0144(10) 0.0325(12)
C45 0.0321(12) 0.0601(16) 0.0449(13) 0.0170(12) 0.0140(10) 0.0319(12)
C46 0.0285(11) 0.0487(14) 0.0400(12) 0.0091(10) 0.0000(9) 0.0221(11)
C47 0.0288(10) 0.0359(11) 0.0279(10) 0.0069(8) 0.0025(8) 0.0198(9)
C50 0.052(3) 0.074(3) 0.041(2) 0.003(2) 0.0009(19) 0.031(2)
Cl3 0.0894(19) 0.0786(16) 0.081(2) 0.0171(14) 0.0274(18) 0.0655(15)
Cl4 0.0612(9) 0.0877(14) 0.0604(9) 0.0014(9) 0.0170(6) 0.0257(9)

loop_
_atom_type_symbol
_atom_type_description
_atom_type_scat_dispersion_real
_atom_type_scat_dispersion_imag
_atom_type_scat_source
C C 0.0033 0.0016 'International Tables Vol C Tables 4.2.6.8 and 6.1.1.4'
H H 0.0000 0.0000 'International Tables Vol C Tables 4.2.6.8 and 6.1.1.4'
N N 0.0061 0.0033 'International Tables Vol C Tables 4.2.6.8 and 6.1.1.4'
P P 0.1023 0.0942 'International Tables Vol C Tables 4.2.6.8 and 6.1.1.4'
Cl Cl 0.1484 0.1585 'International Tables Vol C Tables 4.2.6.8 and 6.1.1.4'
Ru Ru -1.2594 0.8363 'International Tables Vol C Tables 4.2.6.8 and 6.1.1.4'

loop_
_geom_angle_atom_site_label_1
_geom_angle_atom_site_label_2
_geom_angle_atom_site_label_3
_geom_angle
N11 Ru N1 65.25(7)
N11 Ru P1 96.43(5)
N1 Ru P1 161.10(5)
N11 Ru P2 161.20(5)
N1 Ru P2 96.21(5)
P1 Ru P2 102.295(17)
N11 Ru Cl1 84.39(5)
N1 Ru Cl1 87.82(5)
P1 Ru Cl1 85.693(17)
P2 Ru Cl1 98.627(17)
N11 Ru Cl2 88.16(5)
N1 Ru Cl2 84.88(5)
P1 Ru Cl2 99.740(18)
P2 Ru Cl2 86.989(17)
Cl1 Ru Cl2 171.242(19)
C24 P1 C18 101.75(9)
C24 P1 C12 100.83(9)
C18 P1 C12 99.89(9)
C24 P1 Ru 116.39(6)
C18 P1 Ru 121.75(7)
C12 P1 Ru 113.07(7)
C30 P2 C36 102.12(9)
C30 P2 C42 98.50(8)
C36 P2 C42 99.80(9)
C30 P2 Ru 120.33(6)
C36 P2 Ru 121.91(6)
C42 P2 Ru 110.01(6)
C2 N1 C6 114.59(17)
C2 N1 Ru 123.77(14)
C6 N1 Ru 95.54(12)
N1 C2 C3 111.6(2)
C2 C3 C4 111.4(2)
C5 C4 C3 111.1(2)
C6 C5 C4 112.6(2)
N1 C6 N11 103.26(16)
N1 C6 C5 110.06(19)
N11 C6 C5 110.64(18)
N1 C6 C7 110.20(18)
N11 C6 C7 109.62(19)
C5 C6 C7 112.66(19)
C8 C7 C6 112.6(2)
C7 C8 C9 111.2(2)
C10 C9 C8 111.4(2)
N11 C10 C9 111.1(2)
C10 N11 C6 114.79(18)
C10 N11 Ru 123.24(15)
C6 N11 Ru 95.92(12)
C17 C12 C13 117.74(18)
C17 C12 P1 122.36(16)
C13 C12 P1 119.89(15)
C14 C13 C12 120.9(2)
C15 C14 C13 120.5(2)
C16 C15 C14 119.2(2)
C15 C16 C17 120.6(2)
C16 C17 C12 121.0(2)
C23 C18 C19 118.4(2)
C23 C18 P1 122.70(17)
C19 C18 P1 118.92(16)
C20 C19 C18 120.8(2)
C21 C20 C19 120.1(2)
C22 C21 C20 119.6(2)
C21 C22 C23 120.8(3)
C18 C23 C22 120.3(2)
C29 C24 C25 118.39(19)
C29 C24 P1 123.50(16)
C25 C24 P1 118.10(15)
C26 C25 C24 121.16(19)
C25 C26 C27 119.7(2)
C28 C27 C26 119.9(2)
C27 C28 C29 120.3(2)
C24 C29 C28 120.5(2)
C31 C30 C35 118.16(18)
C31 C30 P2 120.06(14)
C35 C30 P2 121.78(15)
C30 C31 C32 121.18(19)
C33 C32 C31 120.2(2)
C34 C33 C32 119.21(19)
C33 C34 C35 120.56(19)
C34 C35 C30 120.63(19)
C37 C36 C41 118.60(18)
C37 C36 P2 123.65(15)
C41 C36 P2 117.73(16)
C36 C37 C38 120.5(2)
C39 C38 C37 120.4(2)
C38 C39 C40 119.7(2)
C39 C40 C41 120.3(2)
C40 C41 C36 120.5(2)
C43 C42 C47 118.39(19)
C43 C42 P2 122.72(16)
C47 C42 P2 118.89(15)
C44 C43 C42 120.6(2)
C45 C44 C43 120.6(2)
C44 C45 C46 119.6(2)
C45 C46 C47 120.4(2)
C46 C47 C42 120.4(2)
Cl4 C50 Cl3 110.5(3)
Cl4' C50' Cl3' 115.5(12)
Cl4" C50" Cl3" 107.5(13)

loop_
_geom_bond_atom_site_label_1
_geom_bond_atom_site_label_2
_geom_bond_distance
Ru N11 2.1755(17)
Ru N1 2.1909(17)
Ru P1 2.3199(5)
Ru P2 2.3393(5)
Ru Cl1 2.4149(5)
Ru Cl2 2.4194(5)
P1 C24 1.839(2)
P1 C18 1.844(2)
P1 C12 1.857(2)
P2 C30 1.8449(19)
P2 C36 1.846(2)
P2 C42 1.852(2)
N1 C2 1.486(3)
N1 C6 1.497(3)
C2 C3 1.522(3)
C3 C4 1.533(4)
C4 C5 1.529(4)
C5 C6 1.526(3)
C6 N11 1.505(3)
C6 C7 1.530(3)
C7 C8 1.528(4)
C8 C9 1.530(4)
C9 C10 1.520(4)
C10 N11 1.486(3)
C12 C17 1.396(3)
C12 C13 1.399(3)
C13 C14 1.393(3)
C14 C15 1.382(3)
C15 C16 1.382(4)
C16 C17 1.389(3)
C18 C23 1.386(3)
C18 C19 1.396(3)
C19 C20 1.387(3)
C20 C21 1.381(4)
C21 C22 1.370(4)
C22 C23 1.394(3)
C24 C29 1.385(3)
C24 C25 1.392(3)
C25 C26 1.382(3)
C26 C27 1.383(3)
C27 C28 1.377(4)
C28 C29 1.389(3)
C30 C31 1.381(3)
C30 C35 1.394(3)
C31 C32 1.387(3)
C32 C33 1.386(3)
C33 C34 1.374(3)
C34 C35 1.392(3)
C36 C37 1.390(3)
C36 C41 1.401(3)
C37 C38 1.395(3)
C38 C39 1.379(3)
C39 C40 1.383(4)
C40 C41 1.389(3)
C42 C43 1.395(3)
C42 C47 1.397(3)
C43 C44 1.390(3)
C44 C45 1.375(4)
C45 C46 1.384(4)
C46 C47 1.392(3)
C50 Cl4 1.698(4)
C50 Cl3 1.796(6)
C50' Cl4' 1.627(13)
C50' Cl3' 1.708(14)
C50" Cl4" 1.693(16)
C50" Cl3" 1.734(16)

loop_
_platon_squeeze_void_nr
_platon_squeeze_void_average_x
_platon_squeeze_void_average_y
_platon_squeeze_void_average_z
_platon_squeeze_void_volume
_platon_squeeze_void_count_electrons
_platon_squeeze_void_content
1 0.000 0.000 -0.007 263 27 ' '
2 0.061 0.171 0.083 7 0 ' '
3 0.110 0.939 0.083 7 0 ' '
4 0.162 0.557 0.750 7 0 ' '
5 0.171 0.110 0.917 7 0 ' '
6 0.224 0.728 0.583 7 0 ' '
7 0.272 0.496 0.583 7 0 ' '
8 0.333 0.667 0.271 261 27 ' '
9 0.395 0.838 0.750 7 0 ' '
10 0.443 0.605 0.750 7 0 ' '
11 0.496 0.224 0.417 7 0 ' '
12 0.504 0.776 0.583 7 0 ' '
13 0.557 0.395 0.250 7 0 ' '
14 0.605 0.162 0.250 7 0 ' '
15 0.667 0.333 0.937 261 27 ' '
16 0.728 0.504 0.417 7 0 ' '
17 0.776 0.272 0.417 7 0 ' '
18 0.829 0.890 0.083 7 0 ' '
19 0.838 0.443 0.250 7 0 ' '
20 0.890 0.061 0.917 7 0 ' '
21 0.939 0.829 0.917 7 0 ' '
